data_7109074
loop_
_publ_author_name
'Feijun Wang'
'Feng Chen'
'Mingliang Qu'
'Teng Li'
'Yunlong Liu'
'Min Shi'

_publ_section_title
;
 A Pd(II)-catalyzed asymmetric approach toward chiral [3.3.1]-bicyclic
 ketals using 2-hydroxyphenylboronic acid as a pro-bis(nucleophile)
;
_journal_name_full Chem.Commun.
_journal_page_first 3360
_journal_paper_doi 10.1039/c3cc00295k
_journal_volume 49
_journal_year 2013
_chemical_absolute_configuration ad
_chemical_formula_sum 'C21 H16 O2'
_chemical_formula_weight 300.34
_chemical_name_systematic
;
?
;
_space_group_IT_number 29
_symmetry_cell_setting orthorhombic
_symmetry_space_group_name_Hall 'P 2c -2ac'
_symmetry_space_group_name_H-M 'P c a 21'
_atom_sites_solution_hydrogens geom
_atom_sites_solution_primary direct
_atom_sites_solution_secondary difmap
_audit_creation_method SHELXL-97
_cell_angle_alpha 90.00
_cell_angle_beta 90.00
_cell_angle_gamma 90.00
_cell_formula_units_Z 4
_cell_length_a 17.1797(15)
_cell_length_b 6.1625(5)
_cell_length_c 14.8950(12)
_cell_measurement_reflns_used 2235
_cell_measurement_temperature 293(2)
_cell_measurement_theta_max 44.882
_cell_measurement_theta_min 4.742
_cell_volume 1576.9(2)
_computing_cell_refinement 'Bruker SMART'
_computing_data_collection 'Bruker SMART'
_computing_data_reduction 'Bruker SHELXTL'
_computing_molecular_graphics 'Bruker SHELXTL'
_computing_publication_material 'Bruker SHELXTL'
_computing_structure_refinement 'SHELXL-97 (Sheldrick, 1997)'
_computing_structure_solution 'SHELXS-97 (Sheldrick, 1990)'
_diffrn_ambient_temperature 293(2)
_diffrn_measured_fraction_theta_full 0.999
_diffrn_measured_fraction_theta_max 0.999
_diffrn_measurement_device_type 'CCD area detector'
_diffrn_measurement_method 'phi and omega scans'
_diffrn_radiation_monochromator graphite
_diffrn_radiation_source 'fine-focus sealed tube'
_diffrn_radiation_type MoK\a
_diffrn_radiation_wavelength 0.71073
_diffrn_reflns_av_R_equivalents 0.0316
_diffrn_reflns_av_sigmaI/netI 0.0317
_diffrn_reflns_limit_h_max 17
_diffrn_reflns_limit_h_min -21
_diffrn_reflns_limit_k_max 7
_diffrn_reflns_limit_k_min -7
_diffrn_reflns_limit_l_max 18
_diffrn_reflns_limit_l_min -17
_diffrn_reflns_number 8941
_diffrn_reflns_theta_full 26.00
_diffrn_reflns_theta_max 26.00
_diffrn_reflns_theta_min 2.37
_exptl_absorpt_coefficient_mu 0.080
_exptl_absorpt_correction_T_max 1.00000
_exptl_absorpt_correction_T_min 0.59683
_exptl_absorpt_correction_type empirical
_exptl_absorpt_process_details sadabs
_exptl_crystal_colour colorless
_exptl_crystal_density_diffrn 1.265
_exptl_crystal_density_method 'not measured'
_exptl_crystal_description prismatic
_exptl_crystal_F_000 632
_exptl_crystal_size_max 0.254
_exptl_crystal_size_mid 0.212
_exptl_crystal_size_min 0.116
_refine_diff_density_max 0.101
_refine_diff_density_min -0.132
_refine_diff_density_rms 0.025
_refine_ls_abs_structure_details 'Flack H D (1983), Acta Cryst. A39, 876-881'
_refine_ls_abs_structure_Flack 1.4(13)
_refine_ls_extinction_method none
_refine_ls_goodness_of_fit_ref 0.980
_refine_ls_hydrogen_treatment constr
_refine_ls_matrix_type full
_refine_ls_number_parameters 208
_refine_ls_number_reflns 2810
_refine_ls_number_restraints 1
_refine_ls_restrained_S_all 0.980
_refine_ls_R_factor_all 0.0471
_refine_ls_R_factor_gt 0.0364
_refine_ls_shift/su_max 0.001
_refine_ls_shift/su_mean 0.000
_refine_ls_structure_factor_coef Fsqd
_refine_ls_weighting_details 'calc w=1/[\s^2^(Fo^2^)+(0.0714P)^2^+0.0000P] where P=(Fo^2^+2Fc^2^)/3'
_refine_ls_weighting_scheme calc
_refine_ls_wR_factor_gt 0.1011
_refine_ls_wR_factor_ref 0.1082
_reflns_number_gt 2307
_reflns_number_total 2810
_reflns_threshold_expression >2sigma(I)
_cod_data_source_file c3cc00295k.txt
_cod_data_source_block cd212367
_cod_original_sg_symbol_H-M Pca2(1)
_cod_database_code 7109074

loop_
_symmetry_equiv_pos_as_xyz
'x, y, z'
'-x, -y, z+1/2'
'x+1/2, -y, z'
'-x+1/2, y, z+1/2'

loop_
_atom_site_label
_atom_site_type_symbol
_atom_site_fract_x
_atom_site_fract_y
_atom_site_fract_z
_atom_site_U_iso_or_equiv
_atom_site_adp_type
_atom_site_occupancy
_atom_site_symmetry_multiplicity
_atom_site_calc_flag
_atom_site_refinement_flags
O1 O 0.40458(9) 0.35736(19) 0.68162(9) 0.0539(4) Uani 1 1 d .
O2 O 0.52406(7) 0.35544(19) 0.75160(11) 0.0578(4) Uani 1 1 d .
C1 C 0.39968(11) 0.2101(3) 0.61225(14) 0.0493(5) Uani 1 1 d .
C2 C 0.36080(14) 0.2800(4) 0.53605(16) 0.0624(6) Uani 1 1 d .
H2 H 0.3388 0.4178 0.5338 0.075 Uiso 1 1 calc R
C3 C 0.35533(16) 0.1410(5) 0.46344(17) 0.0788(8) Uani 1 1 d .
H3 H 0.3295 0.1864 0.4119 0.095 Uiso 1 1 calc R
C4 C 0.38728(18) -0.0622(6) 0.4663(2) 0.0881(9) Uani 1 1 d .
H4 H 0.3838 -0.1534 0.4168 0.106 Uiso 1 1 calc R
C5 C 0.42464(16) -0.1309(4) 0.54302(18) 0.0729(7) Uani 1 1 d .
H5 H 0.4460 -0.2695 0.5449 0.087 Uiso 1 1 calc R
C6 C 0.43091(12) 0.0033(3) 0.61756(15) 0.0526(5) Uani 1 1 d .
C7 C 0.47195(12) -0.0646(3) 0.70232(16) 0.0568(5) Uani 1 1 d .
H7 H 0.4663 -0.2213 0.7112 0.068 Uiso 1 1 calc R
C8 C 0.43540(13) 0.0569(3) 0.78042(14) 0.0516(5) Uani 1 1 d .
H8A H 0.3808 0.0194 0.7858 0.062 Uiso 1 1 calc R
H8B H 0.4614 0.0190 0.8361 0.062 Uiso 1 1 calc R
C9 C 0.44421(10) 0.2971(3) 0.76192(13) 0.0442(4) Uani 1 1 d .
C10 C 0.57755(12) 0.2026(3) 0.72474(14) 0.0516(5) Uani 1 1 d .
C11 C 0.55644(11) -0.0049(3) 0.69881(15) 0.0550(5) Uani 1 1 d .
C12 C 0.61454(17) -0.1460(4) 0.6708(2) 0.0761(7) Uani 1 1 d .
H12 H 0.6015 -0.2853 0.6520 0.091 Uiso 1 1 calc R
C13 C 0.69140(17) -0.0819(5) 0.6706(2) 0.0910(9) Uani 1 1 d .
H13 H 0.7299 -0.1782 0.6521 0.109 Uiso 1 1 calc R
C14 C 0.71141(14) 0.1237(5) 0.69761(19) 0.0820(8) Uani 1 1 d .
H14 H 0.7634 0.1661 0.6973 0.098 Uiso 1 1 calc R
C15 C 0.65488(12) 0.2676(4) 0.72526(16) 0.0634(6) Uani 1 1 d .
H15 H 0.6684 0.4065 0.7440 0.076 Uiso 1 1 calc R
C16 C 0.41115(11) 0.4395(3) 0.83538(13) 0.0464(4) Uani 1 1 d .
C17 C 0.33256(14) 0.4760(4) 0.83894(17) 0.0748(7) Uani 1 1 d .
H17 H 0.3002 0.4157 0.7955 0.090 Uiso 1 1 calc R
C18 C 0.30104(17) 0.6013(5) 0.9063(2) 0.0918(9) Uani 1 1 d .
H18 H 0.2476 0.6242 0.9084 0.110 Uiso 1 1 calc R
C19 C 0.3480(2) 0.6920(4) 0.96999(18) 0.0838(8) Uani 1 1 d .
H19 H 0.3266 0.7771 1.0153 0.101 Uiso 1 1 calc R
C20 C 0.42590(19) 0.6576(4) 0.96693(18) 0.0803(8) Uani 1 1 d .
H20 H 0.4580 0.7183 1.0105 0.096 Uiso 1 1 calc R
C21 C 0.45758(14) 0.5330(4) 0.89954(16) 0.0634(6) Uani 1 1 d .
H21 H 0.5112 0.5120 0.8975 0.076 Uiso 1 1 calc R

loop_
_atom_site_aniso_label
_atom_site_aniso_U_11
_atom_site_aniso_U_22
_atom_site_aniso_U_33
_atom_site_aniso_U_23
_atom_site_aniso_U_13
_atom_site_aniso_U_12
O1 0.0724(9) 0.0486(7) 0.0406(8) 0.0001(6) -0.0038(6) 0.0037(6)
O2 0.0469(8) 0.0490(7) 0.0776(10) 0.0010(7) 0.0117(7) -0.0037(6)
C1 0.0486(10) 0.0574(11) 0.0418(10) -0.0049(10) 0.0076(8) -0.0138(9)
C2 0.0610(14) 0.0766(14) 0.0495(12) 0.0017(12) -0.0030(10) -0.0106(11)
C3 0.0717(17) 0.115(2) 0.0501(14) -0.0058(14) -0.0109(11) -0.0231(16)
C4 0.096(2) 0.105(2) 0.0633(17) -0.0312(16) 0.0058(14) -0.0328(18)
C5 0.0809(17) 0.0678(14) 0.0699(17) -0.0223(13) 0.0127(13) -0.0219(12)
C6 0.0536(12) 0.0488(11) 0.0554(12) -0.0057(10) 0.0127(9) -0.0155(8)
C7 0.0703(13) 0.0376(9) 0.0624(13) 0.0050(9) 0.0129(11) -0.0039(8)
C8 0.0552(12) 0.0511(10) 0.0486(11) 0.0082(9) 0.0046(8) -0.0092(9)
C9 0.0431(10) 0.0479(9) 0.0415(10) 0.0031(9) 0.0029(8) -0.0044(7)
C10 0.0485(11) 0.0608(12) 0.0455(10) 0.0134(9) 0.0040(8) 0.0072(8)
C11 0.0625(12) 0.0521(10) 0.0505(11) 0.0140(9) 0.0062(10) 0.0109(9)
C12 0.0795(18) 0.0705(13) 0.0783(17) 0.0087(14) 0.0094(13) 0.0269(12)
C13 0.0760(19) 0.108(2) 0.0887(19) 0.0186(18) 0.0139(16) 0.0449(16)
C14 0.0504(13) 0.118(2) 0.0779(18) 0.0334(18) 0.0014(12) 0.0179(13)
C15 0.0489(12) 0.0821(14) 0.0593(13) 0.0212(12) -0.0012(10) 0.0006(10)
C16 0.0481(11) 0.0513(10) 0.0398(10) 0.0031(9) 0.0002(8) -0.0044(8)
C17 0.0512(13) 0.1072(17) 0.0660(15) -0.0272(14) 0.0009(11) 0.0012(12)
C18 0.0667(17) 0.135(2) 0.0740(18) -0.0255(18) 0.0135(14) 0.0188(16)
C19 0.112(2) 0.0880(17) 0.0513(14) -0.0152(13) 0.0174(14) 0.0126(16)
C20 0.104(2) 0.0859(17) 0.0513(14) -0.0197(13) -0.0170(13) 0.0049(14)
C21 0.0641(13) 0.0702(14) 0.0561(13) -0.0049(11) -0.0137(11) 0.0033(11)

loop_
_atom_type_symbol
_atom_type_description
_atom_type_scat_dispersion_real
_atom_type_scat_dispersion_imag
_atom_type_scat_source
C C 0.0033 0.0016 'International Tables Vol C Tables 4.2.6.8 and 6.1.1.4'
H H 0.0000 0.0000 'International Tables Vol C Tables 4.2.6.8 and 6.1.1.4'
O O 0.0106 0.0060 'International Tables Vol C Tables 4.2.6.8 and 6.1.1.4'

loop_
_geom_angle_atom_site_label_1
_geom_angle_atom_site_label_2
_geom_angle_atom_site_label_3
_geom_angle
C1 O1 C9 119.14(14)
C10 O2 C9 120.08(14)
O1 C1 C6 122.65(19)
O1 C1 C2 116.04(18)
C6 C1 C2 121.3(2)
C3 C2 C1 118.7(2)
C3 C2 H2 120.6
C1 C2 H2 120.6
C4 C3 C2 121.0(2)
C4 C3 H3 119.5
C2 C3 H3 119.5
C3 C4 C5 119.7(2)
C3 C4 H4 120.2
C5 C4 H4 120.2
C4 C5 C6 121.1(3)
C4 C5 H5 119.5
C6 C5 H5 119.5
C5 C6 C1 118.2(2)
C5 C6 C7 122.8(2)
C1 C6 C7 119.02(18)
C11 C7 C6 110.87(17)
C11 C7 C8 107.83(18)
C6 C7 C8 108.16(16)
C11 C7 H7 110.0
C6 C7 H7 110.0
C8 C7 H7 110.0
C9 C8 C7 107.54(15)
C9 C8 H8A 110.2
C7 C8 H8A 110.2
C9 C8 H8B 110.2
C7 C8 H8B 110.2
H8A C8 H8B 108.5
O2 C9 O1 107.65(15)
O2 C9 C16 107.02(14)
O1 C9 C16 106.04(14)
O2 C9 C8 111.24(15)
O1 C9 C8 111.09(15)
C16 C9 C8 113.46(16)
O2 C10 C11 122.60(18)
O2 C10 C15 116.11(19)
C11 C10 C15 121.3(2)
C10 C11 C12 118.3(2)
C10 C11 C7 118.08(18)
C12 C11 C7 123.6(2)
C13 C12 C11 120.7(2)
C13 C12 H12 119.7
C11 C12 H12 119.7
C14 C13 C12 120.2(2)
C14 C13 H13 119.9
C12 C13 H13 119.9
C13 C14 C15 120.3(2)
C13 C14 H14 119.8
C15 C14 H14 119.8
C14 C15 C10 119.2(2)
C14 C15 H15 120.4
C10 C15 H15 120.4
C21 C16 C17 118.5(2)
C21 C16 C9 121.94(19)
C17 C16 C9 119.55(17)
C16 C17 C18 120.5(2)
C16 C17 H17 119.7
C18 C17 H17 119.7
C19 C18 C17 120.3(3)
C19 C18 H18 119.9
C17 C18 H18 119.9
C20 C19 C18 119.7(2)
C20 C19 H19 120.1
C18 C19 H19 120.1
C19 C20 C21 120.2(2)
C19 C20 H20 119.9
C21 C20 H20 119.9
C16 C21 C20 120.8(2)
C16 C21 H21 119.6
C20 C21 H21 119.6

loop_
_geom_bond_atom_site_label_1
_geom_bond_atom_site_label_2
_geom_bond_distance
O1 C1 1.378(2)
O1 C9 1.426(2)
O2 C10 1.376(2)
O2 C9 1.427(2)
C1 C6 1.385(3)
C1 C2 1.386(3)
C2 C3 1.383(4)
C2 H2 0.9300
C3 C4 1.368(4)
C3 H3 0.9300
C4 C5 1.377(5)
C4 H4 0.9300
C5 C6 1.389(3)
C5 H5 0.9300
C6 C7 1.505(3)
C7 C11 1.498(3)
C7 C8 1.519(3)
C7 H7 0.9800
C8 C9 1.513(3)
C8 H8A 0.9700
C8 H8B 0.9700
C9 C16 1.513(3)
C10 C11 1.384(3)
C10 C15 1.388(3)
C11 C12 1.388(3)
C12 C13 1.378(4)
C12 H12 0.9300
C13 C14 1.373(4)
C13 H13 0.9300
C14 C15 1.378(3)
C14 H14 0.9300
C15 H15 0.9300
C16 C21 1.372(3)
C16 C17 1.370(3)
C17 C18 1.377(3)
C17 H17 0.9300
C18 C19 1.365(4)
C18 H18 0.9300
C19 C20 1.356(4)
C19 H19 0.9300
C20 C21 1.376(4)
C20 H20 0.9300
C21 H21 0.9300

loop_
_geom_torsion_atom_site_label_1
_geom_torsion_atom_site_label_2
_geom_torsion_atom_site_label_3
_geom_torsion_atom_site_label_4
_geom_torsion
C9 O1 C1 C6 0.9(3)
C9 O1 C1 C2 -179.59(16)
O1 C1 C2 C3 178.71(19)
C6 C1 C2 C3 -1.8(3)
C1 C2 C3 C4 0.2(4)
C2 C3 C4 C5 0.8(4)
C3 C4 C5 C6 -0.4(4)
C4 C5 C6 C1 -1.1(3)
C4 C5 C6 C7 -179.4(2)
O1 C1 C6 C5 -178.34(19)
C2 C1 C6 C5 2.2(3)
O1 C1 C6 C7 0.0(3)
C2 C1 C6 C7 -179.47(18)
C5 C6 C7 C11 90.0(2)
C1 C6 C7 C11 -88.2(2)
C5 C6 C7 C8 -151.9(2)
C1 C6 C7 C8 29.8(2)
C11 C7 C8 C9 61.3(2)
C6 C7 C8 C9 -58.6(2)
C10 O2 C9 O1 -97.06(19)
C10 O2 C9 C16 149.31(17)
C10 O2 C9 C8 24.9(2)
C1 O1 C9 O2 89.74(18)
C1 O1 C9 C16 -155.98(14)
C1 O1 C9 C8 -32.3(2)
C7 C8 C9 O2 -58.5(2)
C7 C8 C9 O1 61.5(2)
C7 C8 C9 C16 -179.19(17)
C9 O2 C10 C11 6.1(3)
C9 O2 C10 C15 -173.68(17)
O2 C10 C11 C12 178.5(2)
C15 C10 C11 C12 -1.7(3)
O2 C10 C11 C7 -1.3(3)
C15 C10 C11 C7 178.45(19)
C6 C7 C11 C10 85.3(2)
C8 C7 C11 C10 -32.9(3)
C6 C7 C11 C12 -94.6(2)
C8 C7 C11 C12 147.2(2)
C10 C11 C12 C13 1.2(4)
C7 C11 C12 C13 -178.9(2)
C11 C12 C13 C14 -0.4(4)
C12 C13 C14 C15 0.1(4)
C13 C14 C15 C10 -0.5(4)
O2 C10 C15 C14 -178.9(2)
C11 C10 C15 C14 1.3(3)
O2 C9 C16 C21 -23.4(2)
O1 C9 C16 C21 -138.06(18)
C8 C9 C16 C21 99.7(2)
O2 C9 C16 C17 157.11(19)
O1 C9 C16 C17 42.4(2)
C8 C9 C16 C17 -79.8(2)
C21 C16 C17 C18 -0.9(4)
C9 C16 C17 C18 178.6(2)
C16 C17 C18 C19 0.5(4)
C17 C18 C19 C20 -0.3(4)
C18 C19 C20 C21 0.5(4)
C17 C16 C21 C20 1.1(3)
C9 C16 C21 C20 -178.4(2)
C19 C20 C21 C16 -0.9(4)
